data_4103495
loop_
_publ_author_name
'Zaozao Qiu'
'Zuowei Xie'

_publ_section_title
;
 Palladium/Nickel-Cocatalyzed Cycloaddition of 1,3-Dehydro-o-Carborane
 with Alkynes. Facile Synthesis of C,B-Substituted Carboranes
;
_journal_name_full 'Journal of the American Chemical Society'
_journal_page_first 16085
_journal_page_last 16093
_journal_paper_doi 10.1021/ja1058789
_journal_volume 132
_journal_year 2010
_chemical_formula_sum 'C14 H30 B10'
_chemical_formula_weight 306.48
_chemical_name_systematic
; 
 ? 
;
_space_group_IT_number 14
_symmetry_cell_setting monoclinic
_symmetry_space_group_name_Hall '-P 2ybc'
_symmetry_space_group_name_H-M 'P 1 21/c 1'
_atom_sites_solution_hydrogens geom
_atom_sites_solution_primary direct
_atom_sites_solution_secondary difmap
_audit_creation_method SHELXL-97
_cell_angle_alpha 90.00
_cell_angle_beta 111.742(10)
_cell_angle_gamma 90.00
_cell_formula_units_Z 4
_cell_length_a 9.626(6)
_cell_length_b 17.645(12)
_cell_length_c 12.048(8)
_cell_measurement_temperature 293(2)
_cell_volume 1901(2)
_computing_cell_refinement 'BRUKER SMART CCD DIFFRACTOMETER'
_computing_data_collection 'BRUKER SMART CCD DIFFRACTOMETER'
_computing_data_reduction 'BRUKER SMART CCD DIFFRACTOMETER'
_computing_molecular_graphics 'SIEMENS SHELXTL'
_computing_publication_material 'SIEMENS SHELXTL'
_computing_structure_refinement 'SHELXL-97 (Sheldrick, 1997)'
_computing_structure_solution 'SHELXS-97 (Sheldrick, 1990)'
_diffrn_ambient_temperature 293(2)
_diffrn_measured_fraction_theta_full 1.000
_diffrn_measured_fraction_theta_max 1.000
_diffrn_measurement_device_type 'BRUKER SMART CCD DIFFRACTOMETER'
_diffrn_measurement_method 'OMEGA SCAN'
_diffrn_radiation_monochromator graphite
_diffrn_radiation_source 'fine-focus sealed tube'
_diffrn_radiation_type MoK\a
_diffrn_radiation_wavelength 0.71073
_diffrn_reflns_av_R_equivalents 0.0858
_diffrn_reflns_av_sigmaI/netI 0.0965
_diffrn_reflns_limit_h_max 11
_diffrn_reflns_limit_h_min -11
_diffrn_reflns_limit_k_max 20
_diffrn_reflns_limit_k_min -12
_diffrn_reflns_limit_l_max 14
_diffrn_reflns_limit_l_min -14
_diffrn_reflns_number 9706
_diffrn_reflns_theta_full 25.00
_diffrn_reflns_theta_max 25.00
_diffrn_reflns_theta_min 2.15
_exptl_absorpt_coefficient_mu 0.052
_exptl_absorpt_correction_T_max 1.000
_exptl_absorpt_correction_T_min 0.546709
_exptl_absorpt_correction_type multi-scan
_exptl_crystal_colour colourless
_exptl_crystal_density_diffrn 1.071
_exptl_crystal_density_method 'not measured'
_exptl_crystal_description block
_exptl_crystal_F_000 656
_exptl_crystal_size_max 0.50
_exptl_crystal_size_mid 0.40
_exptl_crystal_size_min 0.30
_refine_diff_density_max 0.247
_refine_diff_density_min -0.217
_refine_diff_density_rms 0.039
_refine_ls_extinction_method none
_refine_ls_goodness_of_fit_ref 1.044
_refine_ls_hydrogen_treatment riding
_refine_ls_matrix_type full
_refine_ls_number_parameters 217
_refine_ls_number_reflns 3355
_refine_ls_number_restraints 0
_refine_ls_restrained_S_all 1.044
_refine_ls_R_factor_all 0.1418
_refine_ls_R_factor_gt 0.0746
_refine_ls_shift/su_max 0.000
_refine_ls_shift/su_mean 0.000
_refine_ls_structure_factor_coef Fsqd
_refine_ls_weighting_details 'calc w=1/[\s^2^(Fo^2^)+(0.0753P)^2^+0.8484P] where P=(Fo^2^+2Fc^2^)/3'
_refine_ls_weighting_scheme calc
_refine_ls_wR_factor_gt 0.1613
_refine_ls_wR_factor_ref 0.1993
_reflns_number_gt 1799
_reflns_number_total 3355
_reflns_threshold_expression >2sigma(I)
_cod_data_source_file ja1058789_si_001_1.cif
_cod_data_source_block 4a
_cod_database_code 4103495

loop_
_symmetry_equiv_pos_as_xyz
'x, y, z'
'-x, y+1/2, -z+1/2'
'-x, -y, -z'
'x, -y-1/2, z-1/2'

loop_
_atom_site_label
_atom_site_type_symbol
_atom_site_fract_x
_atom_site_fract_y
_atom_site_fract_z
_atom_site_U_iso_or_equiv
_atom_site_adp_type
_atom_site_occupancy
_atom_site_symmetry_multiplicity
_atom_site_calc_flag
_atom_site_refinement_flags
C1 C 0.6156(3) 0.34229(17) 0.7155(3) 0.0414(8) Uani 1 1 d .
C2 C 0.7560(3) 0.31865(18) 0.8430(3) 0.0423(8) Uani 1 1 d .
H2 H 0.7326 0.2863 0.9122 0.051 Uiso 1 1 calc R
C11 C 0.4607(3) 0.31448(18) 0.6970(2) 0.0380(8) Uani 1 1 d .
C12 C 0.3468(4) 0.37484(19) 0.6909(3) 0.0496(9) Uani 1 1 d .
H12A H 0.3989 0.4199 0.7314 0.059 Uiso 1 1 calc R
H12B H 0.2847 0.3571 0.7332 0.059 Uiso 1 1 calc R
C13 C 0.2470(4) 0.3958(2) 0.5641(3) 0.0664(11) Uani 1 1 d .
H13A H 0.1772 0.4341 0.5662 0.100 Uiso 1 1 calc R
H13B H 0.1934 0.3517 0.5238 0.100 Uiso 1 1 calc R
H13C H 0.3073 0.4148 0.5222 0.100 Uiso 1 1 calc R
C14 C 0.4270(3) 0.24052(18) 0.6825(2) 0.0388(8) Uani 1 1 d .
C15 C 0.2741(4) 0.2154(2) 0.6751(3) 0.0560(10) Uani 1 1 d .
H15A H 0.2413 0.1730 0.6202 0.067 Uiso 1 1 calc R
H15B H 0.2036 0.2566 0.6438 0.067 Uiso 1 1 calc R
C16 C 0.2744(4) 0.1918(2) 0.7970(3) 0.0738(12) Uani 1 1 d .
H16A H 0.1757 0.1760 0.7890 0.111 Uiso 1 1 calc R
H16B H 0.3046 0.2339 0.8510 0.111 Uiso 1 1 calc R
H16C H 0.3431 0.1506 0.8277 0.111 Uiso 1 1 calc R
C17 C 0.5318(4) 0.18013(17) 0.6779(3) 0.0379(8) Uani 1 1 d .
C18 C 0.4680(4) 0.10132(18) 0.6447(3) 0.0513(9) Uani 1 1 d .
H18A H 0.3971 0.0913 0.6828 0.062 Uiso 1 1 calc R
H18B H 0.5481 0.0644 0.6740 0.062 Uiso 1 1 calc R
C19 C 0.3902(4) 0.0926(2) 0.5100(3) 0.0711(12) Uani 1 1 d .
H19A H 0.3509 0.0421 0.4919 0.107 Uiso 1 1 calc R
H19B H 0.4607 0.1015 0.4723 0.107 Uiso 1 1 calc R
H19C H 0.3099 0.1285 0.4810 0.107 Uiso 1 1 calc R
C20 C 0.6757(3) 0.19320(17) 0.6920(3) 0.0392(8) Uani 1 1 d .
C21 C 0.7814(4) 0.1312(2) 0.6873(3) 0.0570(10) Uani 1 1 d .
H21A H 0.8605 0.1533 0.6661 0.068 Uiso 1 1 calc R
H21B H 0.7275 0.0955 0.6251 0.068 Uiso 1 1 calc R
C22 C 0.8507(4) 0.0890(2) 0.8041(4) 0.0804(13) Uani 1 1 d .
H22A H 0.9170 0.0507 0.7961 0.121 Uiso 1 1 calc R
H22B H 0.7732 0.0657 0.8246 0.121 Uiso 1 1 calc R
H22C H 0.9057 0.1239 0.8660 0.121 Uiso 1 1 calc R
B3 B 0.7394(4) 0.27324(19) 0.7148(3) 0.0328(8) Uani 1 1 d .
B4 B 0.6853(4) 0.3437(2) 0.6041(3) 0.0411(10) Uani 1 1 d .
H4 H 0.6177 0.3303 0.5103 0.049 Uiso 1 1 calc R
B5 B 0.6605(4) 0.4289(2) 0.6713(3) 0.0469(10) Uani 1 1 d .
H5 H 0.5763 0.4712 0.6221 0.056 Uiso 1 1 calc R
B6 B 0.7020(4) 0.4104(2) 0.8234(3) 0.0472(10) Uani 1 1 d .
H6 H 0.6442 0.4395 0.8746 0.057 Uiso 1 1 calc R
B7 B 0.9148(4) 0.2993(2) 0.8223(3) 0.0470(10) Uani 1 1 d .
H7 H 0.9969 0.2563 0.8726 0.056 Uiso 1 1 calc R
B8 B 0.8735(4) 0.3173(2) 0.6691(3) 0.0494(10) Uani 1 1 d .
H8 H 0.9299 0.2865 0.6182 0.059 Uiso 1 1 calc R
B9 B 0.8243(5) 0.4135(2) 0.6433(4) 0.0565(12) Uani 1 1 d .
H9 H 0.8490 0.4464 0.5752 0.068 Uiso 1 1 calc R
B10 B 0.8336(5) 0.4556(2) 0.7779(4) 0.0570(12) Uani 1 1 d .
H10 H 0.8631 0.5156 0.7983 0.068 Uiso 1 1 calc R
B11 B 0.8927(4) 0.3851(2) 0.8897(4) 0.0537(11) Uani 1 1 d .
H11 H 0.9606 0.3985 0.9834 0.064 Uiso 1 1 calc R
B12 B 0.9672(5) 0.3860(2) 0.7768(4) 0.0572(12) Uani 1 1 d .
H12 H 1.0852 0.4002 0.7962 0.069 Uiso 1 1 calc R

loop_
_atom_site_aniso_label
_atom_site_aniso_U_11
_atom_site_aniso_U_22
_atom_site_aniso_U_33
_atom_site_aniso_U_23
_atom_site_aniso_U_13
_atom_site_aniso_U_12
C1 0.043(2) 0.039(2) 0.0417(19) 0.0026(15) 0.0152(16) 0.0051(15)
C2 0.042(2) 0.045(2) 0.0372(18) 0.0023(15) 0.0121(15) 0.0006(16)
C11 0.0382(19) 0.042(2) 0.0355(17) -0.0002(15) 0.0155(14) 0.0047(16)
C12 0.046(2) 0.049(2) 0.054(2) -0.0033(17) 0.0195(17) 0.0137(18)
C13 0.062(2) 0.064(3) 0.065(3) 0.003(2) 0.014(2) 0.023(2)
C14 0.0342(18) 0.045(2) 0.0349(17) 0.0048(15) 0.0100(14) 0.0023(16)
C15 0.042(2) 0.059(2) 0.065(2) 0.0040(19) 0.0173(18) -0.0002(18)
C16 0.066(3) 0.088(3) 0.084(3) 0.008(2) 0.048(2) -0.008(2)
C17 0.044(2) 0.0343(18) 0.0336(17) 0.0039(14) 0.0122(15) 0.0047(16)
C18 0.056(2) 0.041(2) 0.053(2) 0.0011(16) 0.0159(18) -0.0020(17)
C19 0.084(3) 0.059(3) 0.060(3) -0.010(2) 0.015(2) -0.010(2)
C20 0.041(2) 0.040(2) 0.0378(18) 0.0052(15) 0.0149(15) 0.0104(16)
C21 0.055(2) 0.049(2) 0.070(2) -0.0006(19) 0.026(2) 0.0102(19)
C22 0.070(3) 0.060(3) 0.096(3) 0.017(2) 0.013(2) 0.026(2)
B3 0.0300(19) 0.035(2) 0.0345(19) 0.0037(16) 0.0134(16) 0.0102(17)
B4 0.045(2) 0.043(2) 0.040(2) 0.0075(18) 0.0213(19) 0.0034(19)
B5 0.047(2) 0.037(2) 0.055(3) 0.0114(19) 0.016(2) 0.0018(19)
B6 0.052(3) 0.039(2) 0.051(2) -0.0086(18) 0.020(2) 0.0002(19)
B7 0.034(2) 0.055(3) 0.050(2) 0.006(2) 0.0124(19) 0.0073(19)
B8 0.045(2) 0.059(3) 0.051(2) 0.004(2) 0.026(2) 0.002(2)
B9 0.059(3) 0.058(3) 0.060(3) 0.014(2) 0.031(2) -0.006(2)
B10 0.055(3) 0.043(3) 0.075(3) -0.004(2) 0.026(2) -0.010(2)
B11 0.041(2) 0.064(3) 0.050(3) -0.010(2) 0.009(2) -0.010(2)
B12 0.041(2) 0.067(3) 0.064(3) 0.000(2) 0.019(2) -0.010(2)

loop_
_atom_type_symbol
_atom_type_description
_atom_type_scat_dispersion_real
_atom_type_scat_dispersion_imag
_atom_type_scat_source
C C 0.0033 0.0016 'International Tables Vol C Tables 4.2.6.8 and 6.1.1.4'
H H 0.0000 0.0000 'International Tables Vol C Tables 4.2.6.8 and 6.1.1.4'
B B 0.0013 0.0007 'International Tables Vol C Tables 4.2.6.8 and 6.1.1.4'

loop_
_geom_angle_atom_site_label_1
_geom_angle_atom_site_label_2
_geom_angle_atom_site_label_3
_geom_angle
C11 C1 C2 118.1(2)
C11 C1 B3 114.9(3)
C2 C1 B3 60.04(19)
C11 C1 B4 122.9(3)
C2 C1 B4 107.8(2)
B3 C1 B4 61.86(19)
C11 C1 B5 126.2(3)
C2 C1 B5 107.1(2)
B3 C1 B5 112.1(2)
B4 C1 B5 61.9(2)
C11 C1 B6 120.6(3)
C2 C1 B6 59.19(19)
B3 C1 B6 110.8(2)
B4 C1 B6 111.1(3)
B5 C1 B6 60.9(2)
B7 C2 C1 112.6(2)
B7 C2 B6 115.2(3)
C1 C2 B6 62.15(19)
B7 C2 B3 63.3(2)
C1 C2 B3 60.74(18)
B6 C2 B3 113.9(2)
B7 C2 B11 63.3(2)
C1 C2 B11 113.2(3)
B6 C2 B11 62.9(2)
B3 C2 B11 115.4(2)
C14 C11 C1 121.0(3)
C14 C11 C12 123.0(3)
C1 C11 C12 116.0(3)
C11 C12 C13 113.4(3)
C11 C14 C17 124.7(3)
C11 C14 C15 118.5(3)
C17 C14 C15 116.7(3)
C14 C15 C16 111.7(3)
C20 C17 C14 123.5(3)
C20 C17 C18 119.1(3)
C14 C17 C18 117.1(3)
C17 C18 C19 111.5(3)
C17 C20 C21 123.1(3)
C17 C20 B3 120.4(3)
C21 C20 B3 116.5(3)
C20 C21 C22 113.1(3)
C20 B3 C2 119.9(3)
C20 B3 C1 115.3(3)
C2 B3 C1 59.22(18)
C20 B3 B4 122.2(3)
C2 B3 B4 105.0(2)
C1 B3 B4 59.13(19)
C20 B3 B8 130.2(3)
C2 B3 B8 104.1(3)
C1 B3 B8 106.3(3)
B4 B3 B8 59.7(2)
C20 B3 B7 125.8(3)
C2 B3 B7 57.77(19)
C1 B3 B7 106.9(2)
B4 B3 B7 107.9(3)
B8 B3 B7 60.1(2)
C1 B4 B8 106.7(3)
C1 B4 B9 106.3(3)
B8 B4 B9 60.4(2)
C1 B4 B3 59.01(19)
B8 B4 B3 60.3(2)
B9 B4 B3 108.1(3)
C1 B4 B5 59.5(2)
B8 B4 B5 108.3(3)
B9 B4 B5 59.7(2)
B3 B4 B5 107.9(3)
C1 B5 B10 106.9(3)
C1 B5 B9 105.6(3)
B10 B5 B9 60.2(2)
C1 B5 B6 60.0(2)
B10 B5 B6 59.8(2)
B9 B5 B6 107.4(3)
C1 B5 B4 58.6(2)
B10 B5 B4 108.2(3)
B9 B5 B4 59.7(2)
B6 B5 B4 107.7(3)
C2 B6 C1 58.66(19)
C2 B6 B10 105.1(3)
C1 B6 B10 106.4(3)
C2 B6 B5 105.3(3)
C1 B6 B5 59.1(2)
B10 B6 B5 59.9(2)
C2 B6 B11 58.7(2)
C1 B6 B11 107.0(3)
B10 B6 B11 60.3(2)
B5 B6 B11 108.4(3)
C2 B7 B12 104.6(3)
C2 B7 B3 58.95(19)
B12 B7 B3 107.7(3)
C2 B7 B8 104.7(3)
B12 B7 B8 59.9(2)
B3 B7 B8 59.8(2)
C2 B7 B11 59.0(2)
B12 B7 B11 59.7(2)
B3 B7 B11 108.3(3)
B8 B7 B11 107.9(3)
B4 B8 B9 59.8(2)
B4 B8 B12 108.0(3)
B9 B8 B12 59.7(2)
B4 B8 B3 60.0(2)
B9 B8 B3 107.5(3)
B12 B8 B3 108.0(3)
B4 B8 B7 108.1(3)
B9 B8 B7 107.4(3)
B12 B8 B7 59.9(2)
B3 B8 B7 60.1(2)
B4 B9 B5 60.5(2)
B4 B9 B12 108.3(3)
B5 B9 B12 108.9(3)
B4 B9 B10 108.6(3)
B5 B9 B10 59.9(2)
B12 B9 B10 61.1(2)
B4 B9 B8 59.8(2)
B5 B9 B8 108.5(3)
B12 B9 B8 60.1(2)
B10 B9 B8 109.1(3)
B6 B10 B5 60.3(2)
B6 B10 B9 107.6(3)
B5 B10 B9 59.9(2)
B6 B10 B11 60.4(2)
B5 B10 B11 108.7(3)
B9 B10 B11 107.4(3)
B6 B10 B12 107.3(3)
B5 B10 B12 107.6(3)
B9 B10 B12 59.4(2)
B11 B10 B12 59.4(2)
C2 B11 B12 103.8(3)
C2 B11 B10 104.0(3)
B12 B11 B10 60.8(2)
C2 B11 B6 58.4(2)
B12 B11 B6 107.5(3)
B10 B11 B6 59.3(2)
C2 B11 B7 57.7(2)
B12 B11 B7 59.9(2)
B10 B11 B7 108.2(3)
B6 B11 B7 106.9(3)
B9 B12 B11 107.8(3)
B9 B12 B8 60.1(2)
B11 B12 B8 108.6(3)
B9 B12 B7 108.0(3)
B11 B12 B7 60.3(2)
B8 B12 B7 60.2(2)
B9 B12 B10 59.5(2)
B11 B12 B10 59.8(2)
B8 B12 B10 107.8(3)
B7 B12 B10 107.8(3)

loop_
_geom_bond_atom_site_label_1
_geom_bond_atom_site_label_2
_geom_bond_distance
C1 C11 1.507(4)
C1 C2 1.680(4)
C1 B3 1.706(5)
C1 B4 1.708(5)
C1 B5 1.725(5)
C1 B6 1.739(5)
C2 B7 1.673(5)
C2 B6 1.690(5)
C2 B3 1.694(4)
C2 B11 1.695(5)
C11 C14 1.340(4)
C11 C12 1.510(4)
C12 C13 1.518(4)
C14 C17 1.482(4)
C14 C15 1.508(4)
C15 C16 1.526(5)
C17 C20 1.351(4)
C17 C18 1.513(4)
C18 C19 1.522(5)
C20 C21 1.510(4)
C20 B3 1.524(5)
C21 C22 1.511(5)
B3 B4 1.755(5)
B3 B8 1.761(5)
B3 B7 1.766(5)
B4 B8 1.750(5)
B4 B9 1.751(6)
B4 B5 1.766(5)
B5 B10 1.750(6)
B5 B9 1.751(6)
B5 B6 1.756(5)
B6 B10 1.748(6)
B6 B11 1.767(6)
B7 B12 1.761(6)
B7 B8 1.767(5)
B7 B11 1.768(6)
B8 B9 1.760(6)
B8 B12 1.760(6)
B9 B12 1.754(6)
B9 B10 1.755(6)
B10 B11 1.766(6)
B10 B12 1.783(6)
B11 B12 1.758(6)
